data_7223864
loop_
_publ_author_name
'Fern\'andez, Bel\'en'
'Beobide, Garikoitz'
'S\'anchez, Ignacio'
'Carrasco-Mar\'in, Francisco'
'Seco, Jos\'e M.'
'Calahorro, Antonio J.'
'Cepeda, Javier'
'Rodr\'iguez-Di\'eguez, Antonio'

_publ_section_title
;
 Controlling interpenetration for tuning porosity and luminescence
 properties of flexible MOFs based on biphenyl-4,4&#x2032;-dicarboxylic
 acid
;
_journal_issue 8
_journal_name_full CrystEngComm
_journal_page_first 1282
_journal_paper_doi 10.1039/C5CE02036K
_journal_volume 18
_journal_year 2016
_chemical_compound_source 'synthesis as described'
_chemical_formula_moiety 'C54 H34 N4 O12 Zn3, 5(C3 H7 N O)'
_chemical_formula_structural 'C54 H34 N4 O12 Zn3, 5(C3 H7 N O)'
_chemical_formula_sum 'C69 H69 N9 O17 Zn3'
_chemical_formula_weight 1492.51
_chemical_name_systematic
Poly{[bis(mu4-biphenyl-4,4'-dicarboxylato-kO:kO':kO'':kO''')(mu4-biphenyl-4,4'-dicarboxylato-kO:kO,O':kO'':kO'',O''')(mu-1,4-bis(4-pyridyl)-2,3-diaza-1,3-butadiene)trizinc(II)]pentakisdimethylformamide}
_space_group_IT_number 15
_symmetry_cell_setting monoclinic
_symmetry_Int_Tables_number 15
_symmetry_space_group_name_Hall '-C 2yc'
_symmetry_space_group_name_H-M 'C 1 2/c 1'
_atom_sites_solution_hydrogens geom
_atom_sites_solution_primary direct
_atom_sites_solution_secondary difmap
_audit_creation_method SHELXL97
_audit_update_record
;
2015-12-11 deposited with the CCDC.
2016-01-12 downloaded from the CCDC.
;
_cell_angle_alpha 90.00
_cell_angle_beta 114.491(2)
_cell_angle_gamma 90.00
_cell_formula_units_Z 8
_cell_length_a 47.928(4)
_cell_length_b 13.828(1)
_cell_length_c 26.187(2)
_cell_measurement_reflns_used 56159
_cell_measurement_temperature 100(2)
_cell_measurement_theta_max 26.55
_cell_measurement_theta_min 2.25
_cell_volume 15794(2)
_computing_cell_refinement
;
CrysAlisPro, Agilent Technologies,
Version 1.171.35.15 (release 03-08-2011 CrysAlis171 .NET)
(compiled Aug  3 2011,13:03:54)
;
_computing_data_collection
;
CrysAlisPro, Agilent Technologies,
Version 1.171.35.15 (release 03-08-2011 CrysAlis171 .NET)
(compiled Aug  3 2011,13:03:54)
;
_computing_data_reduction
;
CrysAlisPro, Agilent Technologies,
Version 1.171.35.15 (release 03-08-2011 CrysAlis171 .NET)
(compiled Aug  3 2011,13:03:54)
;
_computing_molecular_graphics 'Ortep-3 (Farrugia, 1997)'
_computing_publication_material 'WinGX (Farrugia, 1999)'
_computing_structure_refinement 'SHELXL-97 (Sheldrick, 1997)'
_computing_structure_solution 'Sir92 (Altomare et al., 1993)'
_diffrn_ambient_temperature 100(2)
_diffrn_measured_fraction_theta_full 0.998
_diffrn_measured_fraction_theta_max 0.985
_diffrn_measurement_device_type 'Bruker Venture'
_diffrn_measurement_method \w
_diffrn_radiation_monochromator graphite
_diffrn_radiation_source 'fine-focus sealed tube'
_diffrn_radiation_type MoK\a
_diffrn_radiation_wavelength 0.71073
_diffrn_reflns_av_R_equivalents 0.0865
_diffrn_reflns_av_unetI/netI 0.0942
_diffrn_reflns_laue_measured_fraction_full 0.998
_diffrn_reflns_laue_measured_fraction_max 0.985
_diffrn_reflns_limit_h_max 59
_diffrn_reflns_limit_h_min -60
_diffrn_reflns_limit_k_max 13
_diffrn_reflns_limit_k_min -17
_diffrn_reflns_limit_l_max 32
_diffrn_reflns_limit_l_min -32
_diffrn_reflns_number 56159
_diffrn_reflns_point_group_measured_fraction_full 0.998
_diffrn_reflns_point_group_measured_fraction_max 0.985
_diffrn_reflns_theta_full 26.000
_diffrn_reflns_theta_max 26.553
_diffrn_reflns_theta_min 2.251
_diffrn_standards_decay_% 0
_diffrn_standards_interval_count 0
_diffrn_standards_interval_time 0
_diffrn_standards_number 0
_exptl_absorpt_coefficient_mu 0.970
_exptl_absorpt_correction_T_max 0.964
_exptl_absorpt_correction_T_min 0.886
_exptl_absorpt_correction_type numerical
_exptl_absorpt_process_details
;
CrysAlisPro, Agilent Technologies,
Version 1.171.35.15 (release 03-08-2011 CrysAlis171 .NET)
(compiled Aug  3 2011,13:03:54)
Analytical numeric absorption correction using a multifaceted crystal
model based on expressions derived by R.C. Clark & J.S. Reid.
(Clark, R. C. & Reid, J. S. (1995). Acta Cryst. A51, 887-897)
;
_exptl_crystal_colour colourless
_exptl_crystal_density_diffrn 1.255
_exptl_crystal_density_method none
_exptl_crystal_description prismatic
_exptl_crystal_F_000 6176
_exptl_crystal_preparation Luminescent
_exptl_crystal_size_max 0.22
_exptl_crystal_size_mid 0.11
_exptl_crystal_size_min 0.05
_platon_squeeze_details
;
;
_refine_diff_density_max 1.276
_refine_diff_density_min -1.123
_refine_diff_density_rms 0.084
_refine_ls_extinction_method none
_refine_ls_goodness_of_fit_ref 0.925
_refine_ls_hydrogen_treatment constr
_refine_ls_matrix_type full
_refine_ls_number_parameters 658
_refine_ls_number_reflns 16223
_refine_ls_number_restraints 0
_refine_ls_restrained_S_all 0.927
_refine_ls_R_factor_all 0.0877
_refine_ls_R_factor_gt 0.0538
_refine_ls_shift/su_max 0.003
_refine_ls_shift/su_mean 0.000
_refine_ls_structure_factor_coef Fsqd
_refine_ls_weighting_details 'w=1/[\s^2^(Fo^2^)+(0.0678P)^2^] where P=(Fo^2^+2Fc^2^)/3'
_refine_ls_weighting_scheme calc
_refine_ls_wR_factor_gt 0.1338
_refine_ls_wR_factor_ref 0.1443
_reflns_Friedel_coverage 0.000
_reflns_number_gt 9446
_reflns_number_total 16223
_reflns_threshold_expression 'I > 2\s(I)'
_cod_data_source_file c5ce02036k2.cif
_cod_data_source_block Compound2
_cod_depositor_comments 'Adding full bibliography for 7223863--7223866.cif.'
_cod_original_sg_symbol_H-M 'C 2/c'
_cod_database_code 7223864
_shelx_space_group_comment
;
The symmetry employed for this shelxl refinement is uniquely defined
by the following loop, which should always be used as a source of
symmetry information in preference to the above space-group names.
They are only intended as comments.
;
_shelxl_version_number 2014-3

loop_
_symmetry_equiv_pos_as_xyz
'x, y, z'
'-x, y, -z+1/2'
'x+1/2, y+1/2, z'
'-x+1/2, y+1/2, -z+1/2'
'-x, -y, -z'
'x, -y, z-1/2'
'-x+1/2, -y+1/2, -z'
'x+1/2, -y+1/2, z-1/2'

loop_
_atom_site_label
_atom_site_type_symbol
_atom_site_fract_x
_atom_site_fract_y
_atom_site_fract_z
_atom_site_U_iso_or_equiv
_atom_site_adp_type
_atom_site_occupancy
_atom_site_site_symmetry_order
_atom_site_calc_flag
_atom_site_refinement_flags_posn
_atom_site_refinement_flags_adp
Zn1 Zn 0.64456(2) 0.24638(3) 0.54705(2) 0.01761(10) Uani 1 1 d . .
Zn2 Zn 0.72092(2) 0.23642(3) 0.60915(2) 0.01886(10) Uani 1 1 d . .
Zn3 Zn 0.56605(2) -0.73682(3) 0.48314(2) 0.02180(11) Uani 1 1 d . .
O1A O 0.66663(5) 0.34479(18) 0.51860(10) 0.0313(6) Uani 1 1 d . .
O2A O 0.71670(5) 0.31775(19) 0.54563(9) 0.0327(6) Uani 1 1 d . .
C1A C 0.69110(8) 0.3541(2) 0.51315(13) 0.0249(8) Uani 1 1 d . .
C2A C 0.69057(8) 0.4111(3) 0.46474(13) 0.0265(8) Uani 1 1 d . .
C3A C 0.66320(9) 0.4428(3) 0.42319(14) 0.0369(9) Uani 1 1 d . .
H3A H 0.6450 0.4324 0.4269 0.044 Uiso 1 1 calc R U
C4A C 0.66267(9) 0.4897(3) 0.37637(16) 0.0400(10) Uani 1 1 d . .
H4A H 0.6440 0.5110 0.3493 0.048 Uiso 1 1 calc R U
C5A C 0.68913(8) 0.5060(3) 0.36848(14) 0.0302(8) Uani 1 1 d . .
C6A C 0.71695(8) 0.4750(3) 0.41186(14) 0.0347(9) Uani 1 1 d . .
H6A H 0.7353 0.4865 0.4087 0.042 Uiso 1 1 calc R U
C7A C 0.71751(8) 0.4286(3) 0.45824(13) 0.0306(9) Uani 1 1 d . .
H7A H 0.7362 0.4084 0.4859 0.037 Uiso 1 1 calc R U
C8A C 0.68884(8) 0.5509(3) 0.31694(13) 0.0308(9) Uani 1 1 d . .
C9A C 0.66212(12) 0.5649(4) 0.2704(2) 0.0714(15) Uani 1 1 d . .
H9A H 0.6438 0.5418 0.2702 0.086 Uiso 1 1 calc R U
C10A C 0.66169(11) 0.6133(5) 0.2231(2) 0.104(3) Uani 1 1 d . .
H10A H 0.6430 0.6303 0.1944 0.125 Uiso 1 1 calc R U
C11A C 0.68778(8) 0.6354(3) 0.21843(13) 0.0264(8) Uani 1 1 d . .
C12A C 0.71426(10) 0.6125(5) 0.2625(2) 0.088(2) Uani 1 1 d . .
H12A H 0.7328 0.6259 0.2605 0.105 Uiso 1 1 calc R U
C13A C 0.71462(10) 0.5704(5) 0.3098(2) 0.082(2) Uani 1 1 d . .
H13A H 0.7334 0.5543 0.3385 0.099 Uiso 1 1 calc R U
C14A C 0.68776(8) 0.3188(2) 0.66696(13) 0.0256(8) Uani 1 1 d . .
O3A O 0.66234(5) 0.2955(2) 0.62895(9) 0.0369(6) Uani 1 1 d . .
O4A O 0.71347(5) 0.3074(2) 0.66551(10) 0.0381(7) Uani 1 1 d . .
O1B O 0.68319(5) 0.14635(16) 0.56571(9) 0.0260(5) Uani 1 1 d . .
O2B O 0.71912(6) 0.08524(19) 0.64124(13) 0.0527(8) Uani 1 1 d . .
C1B C 0.69389(8) 0.0750(3) 0.59949(14) 0.0271(8) Uani 1 1 d . .
C2B C 0.67768(8) -0.0182(2) 0.58906(14) 0.0261(8) Uani 1 1 d . .
C3B C 0.65183(8) -0.0340(3) 0.53990(15) 0.0353(9) Uani 1 1 d . .
H3B H 0.6439 0.0157 0.5140 0.042 Uiso 1 1 calc R U
C4B C 0.63787(9) -0.1238(3) 0.52944(16) 0.0401(10) Uani 1 1 d . .
H4B H 0.6212 -0.1342 0.4954 0.048 Uiso 1 1 calc R U
C5B C 0.64801(8) -0.1993(3) 0.56826(16) 0.0373(9) Uani 1 1 d . .
C6B C 0.67404(9) -0.1817(3) 0.61817(16) 0.0458(11) Uani 1 1 d . .
H6B H 0.6817 -0.2304 0.6449 0.055 Uiso 1 1 calc R U
C7B C 0.68844(9) -0.0927(3) 0.62807(16) 0.0431(11) Uani 1 1 d . .
H7B H 0.7056 -0.0825 0.6614 0.052 Uiso 1 1 calc R U
C8B C 0.63391(9) -0.2965(3) 0.55638(15) 0.0359(9) Uani 1 1 d . .
C9B C 0.60275(9) -0.3069(3) 0.52080(18) 0.0492(12) Uani 1 1 d . .
H9B H 0.5907 -0.2522 0.5063 0.059 Uiso 1 1 calc R U
C10B C 0.58981(9) -0.3974(3) 0.50719(18) 0.0453(11) Uani 1 1 d . .
H10B H 0.5692 -0.4031 0.4829 0.054 Uiso 1 1 calc R U
C11B C 0.60692(8) -0.4801(3) 0.52895(15) 0.0313(8) Uani 1 1 d . .
C12B C 0.63730(9) -0.4701(3) 0.56556(16) 0.0387(10) Uani 1 1 d . .
H12B H 0.6489 -0.5247 0.5817 0.046 Uiso 1 1 calc R U
C13B C 0.65063(9) -0.3793(3) 0.57845(16) 0.0398(10) Uani 1 1 d . .
H13B H 0.6713 -0.3740 0.6025 0.048 Uiso 1 1 calc R U
C14B C 0.59298(8) -0.5775(3) 0.51305(15) 0.0301(8) Uani 1 1 d . .
O3B O 0.56443(6) -0.58485(19) 0.48266(12) 0.0484(8) Uani 1 1 d . .
O4B O 0.60856(5) -0.65267(16) 0.53005(10) 0.0295(6) Uani 1 1 d . .
O1C O 0.57105(6) -0.8183(2) 0.54607(10) 0.0426(7) Uani 1 1 d . .
O2C O 0.62092(6) -0.85229(18) 0.57188(10) 0.0333(6) Uani 1 1 d . .
C1C C 0.59645(8) -0.8577(3) 0.57782(13) 0.0304(9) Uani 1 1 d . .
C2C C 0.59685(8) -0.9152(3) 0.62667(14) 0.0342(9) Uani 1 1 d . .
C3C C 0.57082(9) -0.9233(4) 0.63671(17) 0.0582(14) Uani 1 1 d . .
H3C H 0.5525 -0.8963 0.6113 0.070 Uiso 1 1 calc R U
C4C C 0.57130(9) -0.9703(4) 0.68352(17) 0.0589(14) Uani 1 1 d . .
H4C H 0.5534 -0.9748 0.6892 0.071 Uiso 1 1 calc R U
C5C C 0.59827(9) -1.0111(3) 0.72235(15) 0.0423(11) Uani 1 1 d . .
C6C C 0.62430(9) -1.0067(3) 0.71077(16) 0.0497(12) Uani 1 1 d . .
H6C H 0.6423 -1.0368 0.7347 0.060 Uiso 1 1 calc R U
C7C C 0.62336(9) -0.9579(3) 0.66399(16) 0.0484(12) Uani 1 1 d . .
H7C H 0.6410 -0.9538 0.6577 0.058 Uiso 1 1 calc R U
C8C C 0.59945(8) -1.0572(3) 0.77432(14) 0.0358(9) Uani 1 1 d . .
C9C C 0.57407(9) -1.1049(3) 0.77439(15) 0.0410(10) Uani 1 1 d . .
H9C H 0.5563 -1.1087 0.7414 0.049 Uiso 1 1 calc R U
C10C C 0.57469(8) -1.1470(3) 0.82290(13) 0.0365(10) Uani 1 1 d . .
H10C H 0.5575 -1.1796 0.8221 0.044 Uiso 1 1 calc R U
C11C C 0.60110(8) -1.1404(3) 0.87299(13) 0.0286(8) Uani 1 1 d . .
C12C C 0.62625(8) -1.0928(3) 0.87289(14) 0.0330(9) Uani 1 1 d . .
H12C H 0.6440 -1.0889 0.9059 0.040 Uiso 1 1 calc R U
C13C C 0.62550(8) -1.0508(3) 0.82441(14) 0.0382(10) Uani 1 1 d . .
H13C H 0.6426 -1.0178 0.8254 0.046 Uiso 1 1 calc R U
C14C C 0.60165(8) -1.1848(3) 0.92589(13) 0.0297(8) Uani 1 1 d . .
O3C O 0.57602(6) -1.2148(2) 0.92307(9) 0.0343(6) Uani 1 1 d . .
O4C O 0.62679(5) -1.18845(19) 0.96728(9) 0.0317(6) Uani 1 1 d . .
N1D N 0.76762(6) 0.2309(2) 0.64543(11) 0.0254(6) Uani 1 1 d . .
C2D C 0.78122(8) 0.1990(3) 0.69872(14) 0.0316(9) Uani 1 1 d . .
H2D H 0.7691 0.1781 0.7166 0.038 Uiso 1 1 calc R U
C3D C 0.81238(8) 0.1967(3) 0.72712(15) 0.0375(9) Uani 1 1 d . .
H3D H 0.8214 0.1754 0.7641 0.045 Uiso 1 1 calc R U
C4D C 0.83046(8) 0.2262(3) 0.70041(16) 0.0348(9) Uani 1 1 d . .
C5D C 0.81627(8) 0.2570(3) 0.64586(16) 0.0357(9) Uani 1 1 d . .
H5D H 0.8280 0.2763 0.6268 0.043 Uiso 1 1 calc R U
C6D C 0.78481(8) 0.2596(3) 0.61927(15) 0.0301(8) Uani 1 1 d . .
H6D H 0.7754 0.2816 0.5825 0.036 Uiso 1 1 calc R U
C7D C 0.86437(8) 0.2263(3) 0.72981(17) 0.0440(10) Uani 1 1 d . .
H7D H 0.8763 0.2352 0.7097 0.053 Uiso 1 1 calc R U
N8D N 0.87701(7) 0.2143(3) 0.78247(16) 0.0596(11) Uani 1 1 d . .
N9D N 0.90939(8) 0.2162(3) 0.80306(15) 0.0619(12) Uani 1 1 d . .
C10D C 0.92167(9) 0.2363(4) 0.85401(19) 0.0574(14) Uani 1 1 d . .
H10D H 0.9096 0.2475 0.8736 0.069 Uiso 1 1 calc R U
C11D C 0.95558(9) 0.2424(4) 0.88342(17) 0.0518(12) Uani 1 1 d . .
C13D C 1.00118(9) 0.2555(3) 0.96809(17) 0.0489(12) Uani 1 1 d . .
H13D H 1.0102 0.2627 1.0069 0.059 Uiso 1 1 calc R U
C12D C 0.96948(9) 0.2545(4) 0.94035(18) 0.0603(15) Uani 1 1 d . .
H12D H 0.9576 0.2620 0.9605 0.072 Uiso 1 1 calc R U
N14D N 1.01870(6) 0.2468(2) 0.94138(11) 0.0307(7) Uani 1 1 d . .
C15D C 1.00565(9) 0.2337(3) 0.88597(16) 0.0433(11) Uani 1 1 d . .
H15D H 1.0181 0.2261 0.8669 0.052 Uiso 1 1 calc R U
C16D C 0.97454(9) 0.2309(4) 0.85632(17) 0.0519(12) Uani 1 1 d . .
H16D H 0.9662 0.2213 0.8177 0.062 Uiso 1 1 calc R U

loop_
_atom_site_aniso_label
_atom_site_aniso_U_11
_atom_site_aniso_U_22
_atom_site_aniso_U_33
_atom_site_aniso_U_23
_atom_site_aniso_U_13
_atom_site_aniso_U_12
Zn1 0.02090(19) 0.0221(2) 0.00994(17) -0.00096(13) 0.00645(14) -0.00372(14)
Zn2 0.0203(2) 0.0235(2) 0.01224(18) -0.00171(14) 0.00628(15) -0.00314(15)
Zn3 0.0222(2) 0.0254(2) 0.01577(19) -0.00262(15) 0.00583(15) -0.00313(16)
O1A 0.0380(15) 0.0294(15) 0.0342(14) 0.0079(11) 0.0227(12) -0.0022(11)
O2A 0.0256(13) 0.0460(17) 0.0213(12) 0.0117(11) 0.0047(10) -0.0041(11)
C1A 0.036(2) 0.0241(19) 0.0175(17) -0.0035(14) 0.0137(15) -0.0077(16)
C2A 0.0325(19) 0.029(2) 0.0176(17) 0.0032(14) 0.0096(15) -0.0025(15)
C3A 0.037(2) 0.050(3) 0.030(2) 0.0167(18) 0.0198(17) 0.0062(18)
C4A 0.031(2) 0.056(3) 0.032(2) 0.0239(19) 0.0113(17) 0.0118(18)
C5A 0.032(2) 0.039(2) 0.0235(18) 0.0109(16) 0.0160(16) -0.0017(16)
C6A 0.030(2) 0.056(3) 0.0208(18) 0.0111(17) 0.0135(16) -0.0040(18)
C7A 0.0246(19) 0.048(2) 0.0158(17) 0.0052(15) 0.0052(14) -0.0046(16)
C8A 0.035(2) 0.040(2) 0.0161(17) 0.0113(15) 0.0097(15) 0.0009(17)
C9A 0.0699(17) 0.0764(17) 0.0701(17) 0.0062(10) 0.0314(11) -0.0025(10)
C10A 0.034(3) 0.227(8) 0.049(3) 0.087(4) 0.014(2) 0.013(3)
C11A 0.0308(19) 0.035(2) 0.0142(16) 0.0044(14) 0.0103(14) -0.0031(16)
C12A 0.025(2) 0.178(7) 0.060(3) 0.082(4) 0.018(2) 0.016(3)
C13A 0.026(2) 0.163(6) 0.058(3) 0.077(4) 0.018(2) 0.017(3)
C14A 0.037(2) 0.0222(19) 0.0155(16) -0.0032(13) 0.0093(15) -0.0026(15)
O3A 0.0338(14) 0.0616(19) 0.0154(12) -0.0139(12) 0.0102(11) -0.0024(13)
O4A 0.0305(15) 0.061(2) 0.0252(13) -0.0192(12) 0.0142(11) -0.0041(13)
O1B 0.0336(13) 0.0186(13) 0.0259(12) 0.0020(10) 0.0126(10) -0.0040(10)
O2B 0.0332(15) 0.0281(16) 0.071(2) 0.0081(14) -0.0047(14) -0.0069(12)
C1B 0.0275(19) 0.0240(19) 0.033(2) -0.0026(15) 0.0153(16) -0.0005(15)
C2B 0.0290(19) 0.0190(18) 0.0267(18) -0.0010(14) 0.0080(15) -0.0030(14)
C3B 0.038(2) 0.026(2) 0.029(2) 0.0044(15) 0.0002(17) -0.0017(17)
C4B 0.036(2) 0.024(2) 0.041(2) 0.0043(17) -0.0030(18) -0.0052(17)
C5B 0.036(2) 0.024(2) 0.039(2) 0.0035(16) 0.0030(17) -0.0052(17)
C6B 0.056(3) 0.026(2) 0.041(2) 0.0081(17) 0.005(2) -0.0041(19)
C7B 0.046(2) 0.025(2) 0.041(2) 0.0058(17) -0.0001(19) -0.0099(18)
C8B 0.040(2) 0.0202(19) 0.037(2) -0.0011(16) 0.0053(17) -0.0062(17)
C9B 0.041(2) 0.020(2) 0.067(3) 0.0077(19) 0.002(2) 0.0024(18)
C10B 0.029(2) 0.030(2) 0.058(3) 0.0004(19) -0.0002(19) -0.0048(17)
C11B 0.033(2) 0.0192(19) 0.034(2) -0.0006(15) 0.0064(16) -0.0028(15)
C12B 0.037(2) 0.022(2) 0.044(2) 0.0007(17) 0.0034(18) 0.0021(17)
C13B 0.035(2) 0.024(2) 0.045(2) 0.0017(17) 0.0011(18) -0.0033(17)
C14B 0.035(2) 0.021(2) 0.034(2) -0.0029(15) 0.0128(17) -0.0030(16)
O3B 0.0357(16) 0.0244(15) 0.066(2) -0.0029(13) 0.0023(14) -0.0032(12)
O4B 0.0339(14) 0.0156(13) 0.0401(14) 0.0012(10) 0.0164(11) 0.0023(11)
O1C 0.0403(16) 0.063(2) 0.0236(13) 0.0195(13) 0.0121(12) -0.0065(14)
O2C 0.0480(16) 0.0280(14) 0.0360(14) 0.0063(11) 0.0294(13) 0.0018(12)
C1C 0.037(2) 0.038(2) 0.0150(17) 0.0040(15) 0.0101(16) -0.0123(17)
C2C 0.028(2) 0.054(3) 0.0189(18) 0.0127(16) 0.0077(15) -0.0122(17)
C3C 0.028(2) 0.105(4) 0.037(2) 0.042(3) 0.0094(19) 0.007(2)
C4C 0.033(2) 0.100(4) 0.042(2) 0.039(3) 0.015(2) 0.004(2)
C5C 0.035(2) 0.069(3) 0.0210(19) 0.0198(19) 0.0097(17) -0.003(2)
C6C 0.038(2) 0.082(4) 0.033(2) 0.028(2) 0.0196(19) 0.011(2)
C7C 0.039(2) 0.076(3) 0.033(2) 0.021(2) 0.0178(19) -0.004(2)
C8C 0.034(2) 0.051(3) 0.0231(19) 0.0173(17) 0.0124(16) 0.0031(18)
C9C 0.032(2) 0.064(3) 0.0198(19) 0.0146(18) 0.0027(16) -0.0011(19)
C10C 0.036(2) 0.059(3) 0.0148(17) 0.0115(17) 0.0106(16) -0.0032(19)
C11C 0.030(2) 0.041(2) 0.0178(17) 0.0114(15) 0.0130(15) 0.0046(16)
C12C 0.033(2) 0.040(2) 0.0218(18) 0.0079(16) 0.0073(16) 0.0017(17)
C13C 0.032(2) 0.056(3) 0.0254(19) 0.0201(18) 0.0108(16) -0.0018(18)
C14C 0.032(2) 0.038(2) 0.0169(17) 0.0065(15) 0.0080(16) 0.0027(16)
O3C 0.0347(14) 0.0506(17) 0.0177(12) 0.0114(11) 0.0112(11) 0.0004(12)
O4C 0.0283(13) 0.0504(17) 0.0131(11) 0.0097(11) 0.0051(10) -0.0013(12)
N1D 0.0275(15) 0.0321(17) 0.0181(14) 0.0008(12) 0.0110(12) -0.0003(13)
C2D 0.0234(18) 0.045(2) 0.0228(18) 0.0041(16) 0.0060(15) -0.0027(17)
C3D 0.028(2) 0.054(3) 0.0241(19) 0.0039(17) 0.0042(16) 0.0006(18)
C4D 0.0221(18) 0.042(2) 0.038(2) -0.0044(18) 0.0102(16) -0.0023(17)
C5D 0.0205(18) 0.046(3) 0.041(2) 0.0027(18) 0.0132(16) -0.0037(16)
C6D 0.0290(19) 0.035(2) 0.0260(18) 0.0067(15) 0.0110(15) 0.0010(16)
C7D 0.0211(19) 0.059(3) 0.043(2) -0.003(2) 0.0043(18) 0.0010(18)
N8D 0.0230(19) 0.094(3) 0.050(2) 0.000(2) 0.0029(17) -0.0008(19)
N9D 0.0250(19) 0.098(3) 0.044(2) 0.006(2) -0.0044(16) -0.008(2)
C10D 0.025(2) 0.097(4) 0.045(3) 0.007(3) 0.010(2) 0.000(2)
C11D 0.031(2) 0.083(4) 0.037(2) -0.005(2) 0.0103(19) 0.000(2)
C13D 0.029(2) 0.082(4) 0.029(2) -0.001(2) 0.0051(17) 0.002(2)
C12D 0.023(2) 0.114(5) 0.041(2) -0.015(3) 0.0096(19) -0.002(2)
N14D 0.0254(16) 0.046(2) 0.0185(14) -0.0011(13) 0.0067(12) -0.0005(13)
C15D 0.028(2) 0.069(3) 0.028(2) 0.0012(19) 0.0071(17) -0.0009(19)
C16D 0.035(2) 0.083(4) 0.031(2) 0.001(2) 0.0069(19) 0.001(2)

loop_
_atom_type_symbol
_atom_type_description
_atom_type_scat_dispersion_real
_atom_type_scat_dispersion_imag
_atom_type_scat_source
C C 0.0033 0.0016 'International Tables Vol C Tables 4.2.6.8 and 6.1.1.4'
H H 0.0000 0.0000 'International Tables Vol C Tables 4.2.6.8 and 6.1.1.4'
N N 0.0061 0.0033 'International Tables Vol C Tables 4.2.6.8 and 6.1.1.4'
O O 0.0106 0.0060 'International Tables Vol C Tables 4.2.6.8 and 6.1.1.4'
Zn Zn 0.2839 1.4301 'International Tables Vol C Tables 4.2.6.8 and 6.1.1.4'

loop_
_geom_angle_atom_site_label_1
_geom_angle_atom_site_label_2
_geom_angle_atom_site_label_3
_geom_angle
_geom_angle_site_symmetry_1
_geom_angle_site_symmetry_3
O1A Zn1 O2C 177.38(10) . 1_565
O1A Zn1 O4C 87.04(10) . 6_545
O2C Zn1 O4C 90.70(10) 1_565 6_545
O1A Zn1 O3A 96.11(10) . .
O2C Zn1 O3A 86.19(10) 1_565 .
O4C Zn1 O3A 176.27(11) 6_545 .
O1A Zn1 O4B 89.10(9) . 1_565
O2C Zn1 O4B 89.77(10) 1_565 1_565
O4C Zn1 O4B 94.85(9) 6_545 1_565
O3A Zn1 O4B 87.20(10) . 1_565
O1A Zn1 O1B 89.12(9) . .
O2C Zn1 O1B 92.06(9) 1_565 .
O4C Zn1 O1B 86.39(9) 6_545 .
O3A Zn1 O1B 91.66(9) . .
O4B Zn1 O1B 177.77(9) 1_565 .
O4A Zn2 O2A 111.94(12) . .
O4A Zn2 N1D 100.29(10) . .
O2A Zn2 N1D 97.18(10) . .
O4A Zn2 O1B 109.02(10) . .
O2A Zn2 O1B 96.82(9) . .
N1D Zn2 O1B 139.71(10) . .
O4A Zn2 O2B 97.96(12) . .
O2A Zn2 O2B 147.38(11) . .
N1D Zn2 O2B 89.76(11) . .
O1B Zn2 O2B 59.83(9) . .
O4A Zn2 C1B 106.00(11) . .
O2A Zn2 C1B 123.66(11) . .
N1D Zn2 C1B 115.43(11) . .
O1B Zn2 C1B 30.21(10) . .
O2B Zn2 C1B 29.63(10) . .
O1C Zn3 O3C 120.38(12) . 6_535
O1C Zn3 N14D 97.63(11) . 8_445
O3C Zn3 N14D 97.62(11) 6_535 8_445
O1C Zn3 O3B 125.49(12) . .
O3C Zn3 O3B 111.12(12) 6_535 .
N14D Zn3 O3B 91.95(11) 8_445 .
O1C Zn3 O4B 94.19(10) . .
O3C Zn3 O4B 98.68(10) 6_535 .
N14D Zn3 O4B 151.39(11) 8_445 .
O3B Zn3 O4B 60.21(9) . .
O1C Zn3 C14B 112.39(12) . .
O3C Zn3 C14B 106.73(12) 6_535 .
N14D Zn3 C14B 122.13(12) 8_445 .
O3B Zn3 C14B 30.38(10) . .
O4B Zn3 C14B 29.84(10) . .
C1A O1A Zn1 139.9(2) . .
C1A O2A Zn2 121.9(2) . .
O1A C1A O2A 125.2(3) . .
O1A C1A C2A 118.0(3) . .
O2A C1A C2A 116.8(3) . .
C3A C2A C7A 118.3(3) . .
C3A C2A C1A 121.0(3) . .
C7A C2A C1A 120.6(3) . .
C4A C3A C2A 120.7(4) . .
C3A C4A C5A 121.9(3) . .
C4A C5A C6A 116.6(3) . .
C4A C5A C8A 122.7(3) . .
C6A C5A C8A 120.6(3) . .
C7A C6A C5A 121.5(3) . .
C6A C7A C2A 121.0(3) . .
C13A C8A C9A 114.9(4) . .
C13A C8A C5A 123.1(3) . .
C9A C8A C5A 121.6(4) . .
C8A C9A C10A 121.4(5) . .
C11A C10A C9A 121.1(4) . .
C10A C11A C12A 116.7(4) . .
C10A C11A C14A 121.9(3) . 6_565
C12A C11A C14A 121.4(3) . 6_565
C11A C12A C13A 122.0(4) . .
C8A C13A C12A 122.9(4) . .
O3A C14A O4A 125.8(3) . .
O3A C14A C11A 117.6(3) . 6_566
O4A C14A C11A 116.6(3) . 6_566
C14A O3A Zn1 139.0(2) . .
C14A O4A Zn2 125.6(2) . .
C1B O1B Zn2 94.3(2) . .
C1B O1B Zn1 134.2(2) . .
Zn2 O1B Zn1 101.78(9) . .
C1B O2B Zn2 87.3(2) . .
O2B C1B O1B 118.6(3) . .
O2B C1B C2B 120.3(3) . .
O1B C1B C2B 121.1(3) . .
O2B C1B Zn2 63.09(19) . .
O1B C1B Zn2 55.52(17) . .
C2B C1B Zn2 175.4(2) . .
C3B C2B C7B 118.8(3) . .
C3B C2B C1B 120.7(3) . .
C7B C2B C1B 120.4(3) . .
C4B C3B C2B 119.9(3) . .
C3B C4B C5B 122.3(3) . .
C4B C5B C6B 117.0(3) . .
C4B C5B C8B 122.4(3) . .
C6B C5B C8B 120.4(3) . .
C7B C6B C5B 120.8(4) . .
C6B C7B C2B 121.2(3) . .
C13B C8B C9B 117.8(3) . .
C13B C8B C5B 122.1(3) . .
C9B C8B C5B 120.1(3) . .
C10B C9B C8B 120.5(4) . .
C9B C10B C11B 121.2(4) . .
C12B C11B C10B 118.6(3) . .
C12B C11B C14B 120.6(3) . .
C10B C11B C14B 120.9(3) . .
C11B C12B C13B 120.5(3) . .
C8B C13B C12B 121.4(4) . .
O4B C14B O3B 119.1(3) . .
O4B C14B C11B 121.5(3) . .
O3B C14B C11B 119.4(3) . .
O4B C14B Zn3 62.30(18) . .
O3B C14B Zn3 56.85(18) . .
C11B C14B Zn3 176.2(3) . .
C14B O3B Zn3 92.8(2) . .
C14B O4B Zn1 159.7(2) . 1_545
C14B O4B Zn3 87.9(2) . .
Zn1 O4B Zn3 104.56(10) 1_545 .
C1C O1C Zn3 123.6(2) . .
C1C O2C Zn1 138.9(2) . 1_545
O2C C1C O1C 125.8(3) . .
O2C C1C C2C 117.2(3) . .
O1C C1C C2C 116.9(3) . .
C7C C2C C3C 118.2(3) . .
C7C C2C C1C 121.0(3) . .
C3C C2C C1C 120.8(3) . .
C4C C3C C2C 121.5(4) . .
C3C C4C C5C 120.6(4) . .
C4C C5C C6C 117.7(3) . .
C4C C5C C8C 121.1(4) . .
C6C C5C C8C 121.2(3) . .
C7C C6C C5C 120.5(4) . .
C2C C7C C6C 121.4(4) . .
C9C C8C C13C 118.4(3) . .
C9C C8C C5C 120.4(3) . .
C13C C8C C5C 121.1(3) . .
C8C C9C C10C 121.1(3) . .
C9C C10C C11C 120.0(4) . .
C12C C11C C10C 118.9(3) . .
C12C C11C C14C 121.1(3) . .
C10C C11C C14C 120.0(3) . .
C11C C12C C13C 120.9(3) . .
C12C C13C C8C 120.7(4) . .
O4C C14C O3C 127.0(3) . .
O4C C14C C11C 117.4(3) . .
O3C C14C C11C 115.6(3) . .
C14C O3C Zn3 128.5(2) . 6_536
C14C O4C Zn1 138.0(2) . 6_546
C6D N1D C2D 119.6(3) . .
C6D N1D Zn2 122.9(2) . .
C2D N1D Zn2 117.5(2) . .
N1D C2D C3D 121.5(3) . .
C2D C3D C4D 119.4(3) . .
C5D C4D C3D 118.4(3) . .
C5D C4D C7D 120.3(4) . .
C3D C4D C7D 121.3(4) . .
C4D C5D C6D 120.1(3) . .
N1D C6D C5D 121.0(3) . .
N8D C7D C4D 119.5(4) . .
C7D N8D N9D 111.5(4) . .
C10D N9D N8D 111.6(4) . .
N9D C10D C11D 119.9(4) . .
C12D C11D C16D 116.7(4) . .
C12D C11D C10D 120.4(4) . .
C16D C11D C10D 122.8(4) . .
N14D C13D C12D 121.9(4) . .
C11D C12D C13D 120.4(4) . .
C13D N14D C15D 118.8(3) . .
C13D N14D Zn3 122.1(2) . 8_546
C15D N14D Zn3 118.8(3) . 8_546
N14D C15D C16D 122.1(4) . .
C15D C16D C11D 120.2(4) . .

loop_
_geom_bond_atom_site_label_1
_geom_bond_atom_site_label_2
_geom_bond_distance
_geom_bond_site_symmetry_2
Zn1 O1A 2.044(2) .
Zn1 O2C 2.044(2) 1_565
Zn1 O4C 2.063(2) 6_545
Zn1 O3A 2.067(2) .
Zn1 O4B 2.118(2) 1_565
Zn1 O1B 2.198(2) .
Zn2 O4A 1.926(2) .
Zn2 O2A 1.948(2) .
Zn2 N1D 2.039(3) .
Zn2 O1B 2.100(2) .
Zn2 O2B 2.268(3) .
Zn2 C1B 2.541(4) .
Zn3 O1C 1.928(2) .
Zn3 O3C 1.943(2) 6_535
Zn3 N14D 2.076(3) 8_445
Zn3 O3B 2.103(3) .
Zn3 O4B 2.223(2) .
Zn3 C14B 2.508(4) .
O1A C1A 1.245(4) .
O2A C1A 1.271(4) .
C1A C2A 1.484(5) .
C2A C3A 1.383(5) .
C2A C7A 1.392(5) .
C3A C4A 1.378(5) .
C4A C5A 1.385(5) .
C5A C6A 1.413(5) .
C5A C8A 1.481(4) .
C6A C7A 1.364(5) .
C8A C13A 1.350(5) .
C8A C9A 1.367(6) .
C9A C10A 1.401(6) .
C10A C11A 1.341(5) .
C11A C12A 1.353(5) .
C11A C14A 1.489(4) 6_565
C12A C13A 1.363(5) .
C14A O3A 1.255(4) .
C14A O4A 1.258(4) .
C14A C11A 1.489(4) 6_566
O1B C1B 1.282(4) .
O2B C1B 1.258(4) .
C1B C2B 1.470(5) .
C2B C3B 1.385(4) .
C2B C7B 1.391(5) .
C3B C4B 1.383(5) .
C4B C5B 1.397(5) .
C5B C6B 1.404(5) .
C5B C8B 1.478(5) .
C6B C7B 1.381(5) .
C8B C13B 1.379(5) .
C8B C9B 1.402(5) .
C9B C10B 1.376(5) .
C10B C11B 1.385(5) .
C11B C12B 1.379(5) .
C11B C14B 1.485(5) .
C12B C13B 1.386(5) .
C14B O4B 1.249(4) .
C14B O3B 1.270(4) .
O4B Zn1 2.118(2) 1_545
O1C C1C 1.277(4) .
O2C C1C 1.247(4) .
O2C Zn1 2.044(2) 1_545
C1C C2C 1.500(5) .
C2C C7C 1.374(5) .
C2C C3C 1.382(5) .
C3C C4C 1.380(5) .
C4C C5C 1.390(5) .
C5C C6C 1.402(5) .
C5C C8C 1.483(5) .
C6C C7C 1.383(5) .
C8C C9C 1.384(5) .
C8C C13C 1.389(5) .
C9C C10C 1.386(5) .
C10C C11C 1.398(4) .
C11C C12C 1.374(5) .
C11C C14C 1.506(4) .
C12C C13C 1.383(5) .
C14C O4C 1.243(4) .
C14C O3C 1.269(4) .
O3C Zn3 1.943(2) 6_536
O4C Zn1 2.063(2) 6_546
N1D C6D 1.332(4) .
N1D C2D 1.346(4) .
C2D C3D 1.365(5) .
C3D C4D 1.382(5) .
C4D C5D 1.371(5) .
C4D C7D 1.482(5) .
C5D C6D 1.374(5) .
C7D N8D 1.266(5) .
N8D N9D 1.416(5) .
N9D C10D 1.246(5) .
C10D C11D 1.484(6) .
C11D C12D 1.368(6) .
C11D C16D 1.375(6) .
C13D N14D 1.302(5) .
C13D C12D 1.386(5) .
N14D C15D 1.333(4) .
N14D Zn3 2.076(3) 8_546
C15D C16D 1.367(5) .

loop_
_platon_squeeze_void_nr
_platon_squeeze_void_average_x
_platon_squeeze_void_average_y
_platon_squeeze_void_average_z
_platon_squeeze_void_volume
_platon_squeeze_void_count_electrons
1 -0.004 -0.001 -0.006 7667.5 134.1
